data_4069100
loop_
_publ_author_name
'Shima, Takanori'
'Hou, Zhaomin'

_publ_section_title
;
 Rare Earth/d-Transition Metal Heteromultimetallic Polyhydride Complexes
 Based on Half-Sandwich Rare Earth Moieties
;
_journal_issue 7
_journal_name_full Organometallics
_journal_page_first 2244
_journal_paper_doi 10.1021/om900024q
_journal_volume 28
_journal_year 2009
_chemical_formula_sum 'C52 H87 Ru4 Si Y'
_chemical_formula_weight 1233.50
_chemical_name_systematic
; 
 ? 
;
_space_group_IT_number 14
_symmetry_cell_setting monoclinic
_symmetry_space_group_name_Hall '-P 2yn'
_symmetry_space_group_name_H-M 'P 1 21/n 1'
_atom_sites_solution_hydrogens geom
_atom_sites_solution_primary direct
_atom_sites_solution_secondary difmap
_audit_creation_method SHELXL-97
_cell_angle_alpha 90.00
_cell_angle_beta 99.3840(10)
_cell_angle_gamma 90.00
_cell_formula_units_Z 4
_cell_length_a 16.9511(9)
_cell_length_b 15.9243(9)
_cell_length_c 19.5526(10)
_cell_measurement_temperature 163(2)
_cell_volume 5207.3(5)
_computing_structure_refinement 'SHELXL-97 (Sheldrick, 1997)'
_computing_structure_solution 'SHELXS-97 (Sheldrick, 1990)'
_diffrn_ambient_temperature 163(2)
_diffrn_measured_fraction_theta_full 0.971
_diffrn_measured_fraction_theta_max 0.971
_diffrn_radiation_monochromator graphite
_diffrn_radiation_source 'fine-focus sealed tube'
_diffrn_radiation_type MoK\a
_diffrn_radiation_wavelength 0.71073
_diffrn_reflns_av_R_equivalents 0.0428
_diffrn_reflns_av_sigmaI/netI 0.0819
_diffrn_reflns_limit_h_max 21
_diffrn_reflns_limit_h_min -18
_diffrn_reflns_limit_k_max 20
_diffrn_reflns_limit_k_min -16
_diffrn_reflns_limit_l_max 24
_diffrn_reflns_limit_l_min -24
_diffrn_reflns_number 31834
_diffrn_reflns_theta_full 27.52
_diffrn_reflns_theta_max 27.52
_diffrn_reflns_theta_min 1.48
_exptl_absorpt_coefficient_mu 2.291
_exptl_absorpt_correction_T_max 0.6572
_exptl_absorpt_correction_T_min 0.6572
_exptl_absorpt_correction_type empirical
_exptl_crystal_colour black
_exptl_crystal_density_diffrn 1.573
_exptl_crystal_density_method 'not measured'
_exptl_crystal_description block
_exptl_crystal_F_000 2512
_exptl_crystal_size_max 0.20
_exptl_crystal_size_mid 0.20
_exptl_crystal_size_min 0.20
_refine_diff_density_max 0.643
_refine_diff_density_min -0.964
_refine_diff_density_rms 0.116
_refine_ls_extinction_method none
_refine_ls_goodness_of_fit_ref 0.812
_refine_ls_hydrogen_treatment mixed
_refine_ls_matrix_type full
_refine_ls_number_parameters 577
_refine_ls_number_reflns 11638
_refine_ls_number_restraints 0
_refine_ls_restrained_S_all 0.812
_refine_ls_R_factor_all 0.0578
_refine_ls_R_factor_gt 0.0310
_refine_ls_shift/su_max 0.002
_refine_ls_shift/su_mean 0.000
_refine_ls_structure_factor_coef Fsqd
_refine_ls_weighting_details 'calc w=1/[\s^2^(Fo^2^)+(0.0195P)^2^+0.0000P] where P=(Fo^2^+2Fc^2^)/3'
_refine_ls_weighting_scheme calc
_refine_ls_wR_factor_gt 0.0525
_refine_ls_wR_factor_ref 0.0556
_reflns_number_gt 7701
_reflns_number_total 11638
_reflns_threshold_expression >2sigma(I)
_cod_data_source_file om900024q_si_002.cif
_cod_data_source_block complex3a
_cod_depositor_comments
;
The following automatic conversions were performed:

'_symmetry_cell_setting' value 'Monoclinic' changed to 'monoclinic'
according to /home/saulius/struct/CIF-dictionaries/cif_core.dic
dictionary named 'cif_core.dic' version 2.4.2 from 2011-04-26.

Automatic conversion script
Id: cif_fix_values 1715 2011-07-08 13:25:40Z adriana 
;
_cod_original_sg_symbol_H-M P2(1)/n
_cod_database_code 4069100

loop_
_symmetry_equiv_pos_as_xyz
'x, y, z'
'-x+1/2, y+1/2, -z+1/2'
'-x, -y, -z'
'x-1/2, -y-1/2, z-1/2'

loop_
_atom_site_label
_atom_site_type_symbol
_atom_site_fract_x
_atom_site_fract_y
_atom_site_fract_z
_atom_site_U_iso_or_equiv
_atom_site_adp_type
_atom_site_occupancy
_atom_site_symmetry_multiplicity
_atom_site_calc_flag
_atom_site_refinement_flags
Ru1 Ru 0.292114(17) 0.419934(19) 0.871719(15) 0.02174(7) Uani 1 1 d .
Ru2 Ru 0.194351(16) 0.159062(18) 0.976987(14) 0.01939(7) Uani 1 1 d .
Ru3 Ru 0.150687(16) 0.289119(18) 1.057334(14) 0.02051(7) Uani 1 1 d .
Ru4 Ru 0.243619(16) 0.158663(19) 1.117756(14) 0.02016(7) Uani 1 1 d .
Y1 Y 0.30779(2) 0.31176(2) 0.998770(18) 0.02060(8) Uani 1 1 d .
Si1 Si 0.51566(6) 0.23381(7) 0.95491(6) 0.0295(3) Uani 1 1 d .
C1 C 0.46084(19) 0.3046(2) 1.00657(18) 0.0224(8) Uani 1 1 d .
C2 C 0.43456(19) 0.3905(2) 0.99351(18) 0.0213(8) Uani 1 1 d .
C3 C 0.41113(19) 0.4235(2) 1.05402(18) 0.0235(8) Uani 1 1 d .
C4 C 0.42109(19) 0.3600(2) 1.10534(18) 0.0245(9) Uani 1 1 d .
C5 C 0.45247(19) 0.2888(2) 1.07777(18) 0.0257(9) Uani 1 1 d .
C6 C 0.41547(18) 0.4310(2) 0.92446(17) 0.0255(9) Uani 1 1 d .
H6A H 0.4508 0.4066 0.8941 0.031 Uiso 1 1 calc R
H6B H 0.4287 0.4914 0.9299 0.031 Uiso 1 1 calc R
C7 C 0.3842(2) 0.5124(2) 1.0620(2) 0.0341(10) Uani 1 1 d .
H7A H 0.4282 0.5510 1.0579 0.051 Uiso 1 1 calc R
H7B H 0.3681 0.5192 1.1076 0.051 Uiso 1 1 calc R
H7C H 0.3386 0.5250 1.0257 0.051 Uiso 1 1 calc R
C8 C 0.4052(2) 0.3687(2) 1.17864(18) 0.0367(10) Uani 1 1 d .
H8A H 0.3642 0.3281 1.1867 0.055 Uiso 1 1 calc R
H8B H 0.3865 0.4257 1.1858 0.055 Uiso 1 1 calc R
H8C H 0.4546 0.3578 1.2111 0.055 Uiso 1 1 calc R
C9 C 0.4831(2) 0.2130(2) 1.11938(19) 0.0371(10) Uani 1 1 d .
H9A H 0.5018 0.2296 1.1676 0.056 Uiso 1 1 calc R
H9B H 0.5275 0.1882 1.0999 0.056 Uiso 1 1 calc R
H9C H 0.4400 0.1717 1.1179 0.056 Uiso 1 1 calc R
C10 C 0.4977(2) 0.2558(3) 0.85932(19) 0.0433(11) Uani 1 1 d .
H10A H 0.4402 0.2619 0.8430 0.065 Uiso 1 1 calc R
H10B H 0.5185 0.2091 0.8348 0.065 Uiso 1 1 calc R
H10C H 0.5252 0.3078 0.8502 0.065 Uiso 1 1 calc R
C11 C 0.6260(2) 0.2432(3) 0.9836(2) 0.0428(11) Uani 1 1 d .
H11A H 0.6428 0.3012 0.9771 0.064 Uiso 1 1 calc R
H11B H 0.6539 0.2053 0.9560 0.064 Uiso 1 1 calc R
H11C H 0.6393 0.2281 1.0327 0.064 Uiso 1 1 calc R
C12 C 0.4900(2) 0.1206(2) 0.9675(2) 0.0420(11) Uani 1 1 d .
H12A H 0.5291 0.0963 1.0047 0.063 Uiso 1 1 calc R
H12B H 0.4913 0.0896 0.9244 0.063 Uiso 1 1 calc R
H12C H 0.4364 0.1169 0.9799 0.063 Uiso 1 1 calc R
C13 C 0.3062(2) 0.5424(2) 0.82187(19) 0.0285(9) Uani 1 1 d .
C14 C 0.3395(2) 0.4808(2) 0.78291(18) 0.0285(9) Uani 1 1 d .
C15 C 0.2784(2) 0.4250(2) 0.75309(19) 0.0339(10) Uani 1 1 d .
C16 C 0.2059(2) 0.4530(3) 0.7733(2) 0.0349(10) Uani 1 1 d .
C17 C 0.2230(2) 0.5250(3) 0.8162(2) 0.0330(10) Uani 1 1 d .
C18 C 0.3472(3) 0.6188(2) 0.8558(2) 0.0522(13) Uani 1 1 d .
H18A H 0.4052 0.6106 0.8626 0.078 Uiso 1 1 calc R
H18B H 0.3302 0.6279 0.9008 0.078 Uiso 1 1 calc R
H18C H 0.3329 0.6679 0.8261 0.078 Uiso 1 1 calc R
C19 C 0.4235(2) 0.4804(3) 0.7673(2) 0.0501(13) Uani 1 1 d .
H19A H 0.4254 0.5124 0.7248 0.075 Uiso 1 1 calc R
H19B H 0.4402 0.4224 0.7609 0.075 Uiso 1 1 calc R
H19C H 0.4595 0.5061 0.8059 0.075 Uiso 1 1 calc R
C20 C 0.2890(3) 0.3529(3) 0.7062(2) 0.0631(14) Uani 1 1 d .
H20A H 0.2404 0.3185 0.6992 0.095 Uiso 1 1 calc R
H20B H 0.3344 0.3186 0.7274 0.095 Uiso 1 1 calc R
H20C H 0.2989 0.3744 0.6615 0.095 Uiso 1 1 calc R
C21 C 0.1231(2) 0.4223(3) 0.7444(2) 0.0699(17) Uani 1 1 d .
H21A H 0.0984 0.4603 0.7076 0.105 Uiso 1 1 calc R
H21B H 0.0905 0.4208 0.7814 0.105 Uiso 1 1 calc R
H21C H 0.1264 0.3657 0.7254 0.105 Uiso 1 1 calc R
C22 C 0.1625(3) 0.5809(3) 0.8420(2) 0.0598(14) Uani 1 1 d .
H22A H 0.1862 0.6058 0.8864 0.090 Uiso 1 1 calc R
H22B H 0.1155 0.5476 0.8482 0.090 Uiso 1 1 calc R
H22C H 0.1463 0.6255 0.8081 0.090 Uiso 1 1 calc R
C23 C 0.2304(2) 0.1204(2) 0.87885(17) 0.0251(9) Uani 1 1 d .
C24 C 0.2237(2) 0.0468(2) 0.91968(18) 0.0271(9) Uani 1 1 d .
C25 C 0.1439(2) 0.0407(2) 0.93067(18) 0.0279(9) Uani 1 1 d .
C26 C 0.0998(2) 0.1111(2) 0.89727(17) 0.0238(8) Uani 1 1 d .
C27 C 0.1533(2) 0.1585(2) 0.86353(17) 0.0232(8) Uani 1 1 d .
C28 C 0.3002(2) 0.1422(2) 0.84372(18) 0.0314(9) Uani 1 1 d .
H28A H 0.3501 0.1275 0.8742 0.047 Uiso 1 1 calc R
H28B H 0.2997 0.2026 0.8339 0.047 Uiso 1 1 calc R
H28C H 0.2964 0.1108 0.8002 0.047 Uiso 1 1 calc R
C29 C 0.2901(2) -0.0152(2) 0.9410(2) 0.0364(10) Uani 1 1 d .
H29A H 0.2716 -0.0592 0.9696 0.055 Uiso 1 1 calc R
H29B H 0.3361 0.0138 0.9677 0.055 Uiso 1 1 calc R
H29C H 0.3058 -0.0405 0.8996 0.055 Uiso 1 1 calc R
C30 C 0.1047(2) -0.0311(2) 0.9613(2) 0.0421(11) Uani 1 1 d .
H30A H 0.0655 -0.0575 0.9253 0.063 Uiso 1 1 calc R
H30B H 0.0776 -0.0104 0.9986 0.063 Uiso 1 1 calc R
H30C H 0.1453 -0.0725 0.9801 0.063 Uiso 1 1 calc R
C31 C 0.0119(2) 0.1249(2) 0.89077(19) 0.0368(10) Uani 1 1 d .
H31A H -0.0003 0.1841 0.8800 0.055 Uiso 1 1 calc R
H31B H -0.0057 0.1102 0.9345 0.055 Uiso 1 1 calc R
H31C H -0.0160 0.0895 0.8535 0.055 Uiso 1 1 calc R
C32 C 0.1297(2) 0.2305(2) 0.81584(18) 0.0319(9) Uani 1 1 d .
H32A H 0.1764 0.2662 0.8140 0.048 Uiso 1 1 calc R
H32B H 0.0881 0.2634 0.8329 0.048 Uiso 1 1 calc R
H32C H 0.1092 0.2093 0.7693 0.048 Uiso 1 1 calc R
C33 C 0.1229(2) 0.4240(2) 1.0542(2) 0.0312(9) Uani 1 1 d .
C34 C 0.1201(2) 0.3935(3) 1.1217(2) 0.0392(11) Uani 1 1 d .
C35 C 0.0606(2) 0.3326(3) 1.1175(2) 0.0428(12) Uani 1 1 d .
C36 C 0.0247(2) 0.3243(2) 1.0460(2) 0.0321(10) Uani 1 1 d .
C37 C 0.0628(2) 0.3816(2) 1.00763(18) 0.0242(8) Uani 1 1 d .
C38 C 0.1658(2) 0.5014(3) 1.0370(3) 0.0643(16) Uani 1 1 d .
H38A H 0.1305 0.5501 1.0368 0.096 Uiso 1 1 calc R
H38B H 0.1813 0.4951 0.9912 0.096 Uiso 1 1 calc R
H38C H 0.2138 0.5097 1.0718 0.096 Uiso 1 1 calc R
C39 C 0.1690(3) 0.4273(3) 1.1868(2) 0.0840(19) Uani 1 1 d .
H39A H 0.1456 0.4802 1.1995 0.126 Uiso 1 1 calc R
H39B H 0.2239 0.4372 1.1790 0.126 Uiso 1 1 calc R
H39C H 0.1693 0.3865 1.2244 0.126 Uiso 1 1 calc R
C40 C 0.0281(3) 0.2903(3) 1.1760(3) 0.090(2) Uani 1 1 d .
H40A H 0.0697 0.2884 1.2171 0.136 Uiso 1 1 calc R
H40B H 0.0115 0.2330 1.1623 0.136 Uiso 1 1 calc R
H40C H -0.0179 0.3220 1.1866 0.136 Uiso 1 1 calc R
C41 C -0.0475(2) 0.2710(3) 1.0183(3) 0.0631(15) Uani 1 1 d .
H41A H -0.0957 0.2970 1.0304 0.095 Uiso 1 1 calc R
H41B H -0.0409 0.2147 1.0388 0.095 Uiso 1 1 calc R
H41C H -0.0527 0.2666 0.9678 0.095 Uiso 1 1 calc R
C42 C 0.0417(2) 0.4017(3) 0.9320(2) 0.0491(12) Uani 1 1 d .
H42A H 0.0094 0.3561 0.9082 0.074 Uiso 1 1 calc R
H42B H 0.0908 0.4080 0.9120 0.074 Uiso 1 1 calc R
H42C H 0.0112 0.4542 0.9261 0.074 Uiso 1 1 calc R
C43 C 0.3210(2) 0.0591(2) 1.17247(18) 0.0277(9) Uani 1 1 d .
C44 C 0.3235(2) 0.1298(2) 1.21759(18) 0.0260(9) Uani 1 1 d .
C45 C 0.2440(2) 0.1453(2) 1.22965(18) 0.0286(9) Uani 1 1 d .
C46 C 0.1936(2) 0.0850(2) 1.19214(18) 0.0285(9) Uani 1 1 d .
C47 C 0.2408(2) 0.0306(2) 1.15737(18) 0.0285(9) Uani 1 1 d .
C48 C 0.3909(2) 0.0140(3) 1.1518(2) 0.0442(11) Uani 1 1 d .
H48A H 0.3994 -0.0391 1.1773 0.066 Uiso 1 1 calc R
H48B H 0.4388 0.0490 1.1625 0.066 Uiso 1 1 calc R
H48C H 0.3802 0.0024 1.1019 0.066 Uiso 1 1 calc R
C49 C 0.3967(2) 0.1649(3) 1.26217(19) 0.0433(11) Uani 1 1 d .
H49A H 0.3900 0.2255 1.2679 0.065 Uiso 1 1 calc R
H49B H 0.4436 0.1546 1.2400 0.065 Uiso 1 1 calc R
H49C H 0.4042 0.1375 1.3077 0.065 Uiso 1 1 calc R
C50 C 0.2232(3) 0.2058(3) 1.2827(2) 0.0547(13) Uani 1 1 d .
H50A H 0.2429 0.1842 1.3292 0.082 Uiso 1 1 calc R
H50B H 0.1650 0.2124 1.2767 0.082 Uiso 1 1 calc R
H50C H 0.2480 0.2603 1.2767 0.082 Uiso 1 1 calc R
C51 C 0.1057(2) 0.0730(3) 1.1943(2) 0.0522(13) Uani 1 1 d .
H51A H 0.0770 0.0632 1.1473 0.078 Uiso 1 1 calc R
H51B H 0.0844 0.1234 1.2135 0.078 Uiso 1 1 calc R
H51C H 0.0985 0.0245 1.2236 0.078 Uiso 1 1 calc R
C52 C 0.2143(3) -0.0517(2) 1.1237(2) 0.0507(13) Uani 1 1 d .
H52A H 0.2443 -0.0628 1.0859 0.076 Uiso 1 1 calc R
H52B H 0.1570 -0.0490 1.1052 0.076 Uiso 1 1 calc R
H52C H 0.2242 -0.0968 1.1581 0.076 Uiso 1 1 calc R
H1 H 0.1499(19) 0.173(2) 1.0575(17) 0.046(11) Uiso 1 1 d .
H4 H 0.3131(16) 0.3313(18) 0.8777(14) 0.019(8) Uiso 1 1 d .
H5 H 0.2312(18) 0.373(2) 0.8964(16) 0.035(10) Uiso 1 1 d .
H2 H 0.2407(17) 0.2634(19) 1.1146(15) 0.027(9) Uiso 1 1 d .
H3 H 0.2816(19) 0.151(2) 1.0407(17) 0.049(11) Uiso 1 1 d .
H6 H 0.1774(17) 0.260(2) 0.9788(16) 0.034(10) Uiso 1 1 d .
H7 H 0.274(2) 0.450(2) 0.940(2) 0.062(13) Uiso 1 1 d .

loop_
_atom_site_aniso_label
_atom_site_aniso_U_11
_atom_site_aniso_U_22
_atom_site_aniso_U_33
_atom_site_aniso_U_23
_atom_site_aniso_U_13
_atom_site_aniso_U_12
Ru1 0.01871(15) 0.02348(17) 0.02229(16) 0.00531(14) 0.00118(12) -0.00149(13)
Ru2 0.02063(15) 0.02042(16) 0.01635(14) -0.00033(13) 0.00071(12) -0.00283(13)
Ru3 0.01877(15) 0.02398(17) 0.01860(15) 0.00072(13) 0.00248(12) 0.00228(13)
Ru4 0.01973(15) 0.02266(16) 0.01708(14) 0.00297(14) 0.00001(12) -0.00067(13)
Y1 0.01813(18) 0.0222(2) 0.02093(18) 0.00077(15) 0.00147(15) -0.00237(15)
Si1 0.0239(6) 0.0310(6) 0.0333(6) 0.0006(5) 0.0032(5) 0.0029(5)
C1 0.0150(18) 0.026(2) 0.0239(19) 0.0066(17) -0.0029(15) -0.0035(16)
C2 0.0137(18) 0.023(2) 0.025(2) 0.0024(17) -0.0022(15) -0.0041(15)
C3 0.0162(18) 0.024(2) 0.029(2) -0.0009(18) -0.0004(16) -0.0071(16)
C4 0.0195(19) 0.030(2) 0.0230(19) -0.0049(17) 0.0008(16) -0.0096(17)
C5 0.0148(18) 0.034(2) 0.027(2) 0.0050(18) -0.0013(16) -0.0045(17)
C6 0.0163(19) 0.032(2) 0.028(2) 0.0028(18) 0.0018(16) -0.0037(17)
C7 0.027(2) 0.033(2) 0.042(3) -0.009(2) 0.0030(19) -0.0064(19)
C8 0.036(2) 0.047(3) 0.025(2) -0.003(2) -0.0010(18) -0.004(2)
C9 0.035(2) 0.042(3) 0.033(2) 0.015(2) 0.0012(19) -0.002(2)
C10 0.047(3) 0.049(3) 0.037(3) -0.004(2) 0.017(2) 0.005(2)
C11 0.030(2) 0.038(3) 0.061(3) -0.005(2) 0.009(2) 0.007(2)
C12 0.041(3) 0.034(3) 0.049(3) -0.001(2) 0.003(2) 0.006(2)
C13 0.029(2) 0.027(2) 0.028(2) 0.0085(18) -0.0013(18) -0.0042(18)
C14 0.023(2) 0.039(2) 0.023(2) 0.0125(18) 0.0021(17) 0.0012(18)
C15 0.050(3) 0.030(2) 0.020(2) 0.0090(19) 0.0005(19) 0.003(2)
C16 0.027(2) 0.041(3) 0.034(2) 0.023(2) -0.0043(19) -0.008(2)
C17 0.032(2) 0.035(3) 0.033(2) 0.020(2) 0.0084(19) 0.011(2)
C18 0.077(3) 0.032(3) 0.043(3) 0.010(2) 0.000(2) -0.012(2)
C19 0.035(3) 0.077(4) 0.042(3) 0.033(2) 0.016(2) 0.011(2)
C20 0.110(4) 0.046(3) 0.028(2) 0.004(2) 0.000(3) 0.009(3)
C21 0.040(3) 0.089(4) 0.068(4) 0.052(3) -0.029(2) -0.026(3)
C22 0.057(3) 0.064(3) 0.063(3) 0.036(3) 0.024(3) 0.033(3)
C23 0.031(2) 0.028(2) 0.0162(18) -0.0108(17) 0.0011(17) -0.0105(18)
C24 0.029(2) 0.027(2) 0.023(2) -0.0083(17) -0.0021(17) -0.0018(18)
C25 0.038(2) 0.024(2) 0.020(2) -0.0036(17) 0.0001(17) -0.0114(19)
C26 0.023(2) 0.029(2) 0.0189(19) -0.0040(17) -0.0007(16) -0.0057(17)
C27 0.026(2) 0.026(2) 0.0164(18) -0.0051(17) -0.0009(15) -0.0055(18)
C28 0.033(2) 0.036(2) 0.026(2) -0.0097(18) 0.0079(18) -0.0060(19)
C29 0.039(2) 0.027(2) 0.041(3) -0.008(2) 0.000(2) 0.005(2)
C30 0.044(3) 0.036(3) 0.042(3) 0.009(2) -0.007(2) -0.017(2)
C31 0.030(2) 0.047(3) 0.031(2) 0.000(2) -0.0020(18) -0.010(2)
C32 0.036(2) 0.037(2) 0.022(2) 0.0030(18) -0.0010(18) -0.0071(19)
C33 0.023(2) 0.024(2) 0.046(3) -0.005(2) 0.0069(19) 0.0015(18)
C34 0.037(3) 0.046(3) 0.033(2) -0.013(2) -0.001(2) 0.018(2)
C35 0.042(3) 0.054(3) 0.038(3) 0.022(2) 0.023(2) 0.030(2)
C36 0.020(2) 0.027(2) 0.051(3) 0.005(2) 0.0109(19) 0.0067(17)
C37 0.023(2) 0.025(2) 0.025(2) -0.0009(17) 0.0045(17) 0.0105(17)
C38 0.036(3) 0.034(3) 0.129(5) -0.019(3) 0.033(3) 0.001(2)
C39 0.093(4) 0.096(4) 0.050(3) -0.049(3) -0.028(3) 0.052(4)
C40 0.082(4) 0.124(5) 0.082(4) 0.067(4) 0.066(3) 0.069(4)
C41 0.030(3) 0.042(3) 0.120(5) -0.006(3) 0.019(3) -0.006(2)
C42 0.046(3) 0.063(3) 0.036(3) 0.008(2) -0.002(2) 0.027(2)
C43 0.031(2) 0.028(2) 0.024(2) 0.0142(17) 0.0032(17) 0.0075(18)
C44 0.027(2) 0.027(2) 0.0207(19) 0.0098(17) -0.0035(16) -0.0042(17)
C45 0.033(2) 0.031(2) 0.022(2) 0.0088(18) 0.0040(17) 0.0082(19)
C46 0.026(2) 0.033(2) 0.025(2) 0.0136(18) -0.0011(17) -0.0022(19)
C47 0.034(2) 0.025(2) 0.023(2) 0.0097(17) -0.0043(18) -0.0023(19)
C48 0.049(3) 0.042(3) 0.043(3) 0.013(2) 0.011(2) 0.015(2)
C49 0.041(2) 0.053(3) 0.030(2) 0.010(2) -0.0124(19) -0.014(2)
C50 0.072(3) 0.067(3) 0.025(2) 0.000(2) 0.009(2) 0.014(3)
C51 0.031(2) 0.067(3) 0.059(3) 0.033(3) 0.007(2) -0.005(2)
C52 0.077(3) 0.032(3) 0.036(3) 0.009(2) -0.011(2) -0.016(2)

loop_
_atom_type_symbol
_atom_type_description
_atom_type_scat_dispersion_real
_atom_type_scat_dispersion_imag
_atom_type_scat_source
C C 0.0033 0.0016 'International Tables Vol C Tables 4.2.6.8 and 6.1.1.4'
H H 0.0000 0.0000 'International Tables Vol C Tables 4.2.6.8 and 6.1.1.4'
Si Si 0.0817 0.0704 'International Tables Vol C Tables 4.2.6.8 and 6.1.1.4'
Y Y -2.7962 3.5667 'International Tables Vol C Tables 4.2.6.8 and 6.1.1.4'
Ru Ru -1.2594 0.8363 'International Tables Vol C Tables 4.2.6.8 and 6.1.1.4'

loop_
_geom_angle_atom_site_label_1
_geom_angle_atom_site_label_2
_geom_angle_atom_site_label_3
_geom_angle
C6 Ru1 C13 88.46(13)
C6 Ru1 C17 123.98(14)
C13 Ru1 C17 37.50(12)
C6 Ru1 C14 83.96(13)
C13 Ru1 C14 36.96(13)
C17 Ru1 C14 61.59(13)
C6 Ru1 C16 144.38(13)
C13 Ru1 C16 61.59(13)
C17 Ru1 C16 36.76(14)
C14 Ru1 C16 60.60(13)
C6 Ru1 C15 113.95(14)
C13 Ru1 C15 61.53(14)
C17 Ru1 C15 61.36(14)
C14 Ru1 C15 36.30(13)
C16 Ru1 C15 36.25(13)
C6 Ru1 Y1 72.92(9)
C13 Ru1 Y1 150.54(10)
C17 Ru1 Y1 143.69(10)
C14 Ru1 Y1 153.24(9)
C16 Ru1 Y1 142.18(9)
C15 Ru1 Y1 146.97(10)
C26 Ru2 C23 63.55(12)
C26 Ru2 C25 38.42(13)
C23 Ru2 C25 62.97(13)
C26 Ru2 C24 63.58(13)
C23 Ru2 C24 37.99(12)
C25 Ru2 C24 37.22(12)
C26 Ru2 C27 37.72(12)
C23 Ru2 C27 37.80(12)
C25 Ru2 C27 63.07(13)
C24 Ru2 C27 63.18(13)
C26 Ru2 Ru4 141.59(9)
C23 Ru2 Ru4 142.57(10)
C25 Ru2 Ru4 116.42(9)
C24 Ru2 Ru4 116.75(10)
C27 Ru2 Ru4 179.31(9)
C26 Ru2 Ru3 115.66(9)
C23 Ru2 Ru3 147.47(10)
C25 Ru2 Ru3 138.64(10)
C24 Ru2 Ru3 174.29(10)
C27 Ru2 Ru3 120.09(9)
Ru4 Ru2 Ru3 59.920(10)
C26 Ru2 Y1 137.93(9)
C23 Ru2 Y1 94.90(9)
C25 Ru2 Y1 157.28(10)
C24 Ru2 Y1 121.38(10)
C27 Ru2 Y1 103.20(9)
Ru4 Ru2 Y1 77.434(11)
Ru3 Ru2 Y1 63.325(11)
C36 Ru3 C35 38.41(14)
C36 Ru3 C34 63.00(15)
C35 Ru3 C34 37.01(15)
C36 Ru3 C33 62.94(13)
C35 Ru3 C33 62.64(15)
C34 Ru3 C33 37.56(14)
C36 Ru3 C37 37.29(12)
C35 Ru3 C37 62.92(13)
C34 Ru3 C37 62.72(13)
C33 Ru3 C37 37.69(13)
C36 Ru3 Ru4 135.92(10)
C35 Ru3 Ru4 114.11(10)
C34 Ru3 Ru4 119.78(11)
C33 Ru3 Ru4 148.67(10)
C37 Ru3 Ru4 172.30(10)
C36 Ru3 Ru2 118.75(11)
C35 Ru3 Ru2 144.68(13)
C34 Ru3 Ru2 178.18(11)
C33 Ru3 Ru2 142.20(11)
C37 Ru3 Ru2 118.22(9)
Ru4 Ru3 Ru2 59.515(11)
C36 Ru3 Y1 145.18(10)
C35 Ru3 Y1 152.02(13)
C34 Ru3 Y1 115.01(12)
C33 Ru3 Y1 93.98(10)
C37 Ru3 Y1 108.70(9)
Ru4 Ru3 Y1 77.263(11)
Ru2 Ru3 Y1 63.308(10)
C46 Ru4 C47 38.39(13)
C46 Ru4 C45 37.82(13)
C47 Ru4 C45 63.46(14)
C46 Ru4 C43 63.28(13)
C47 Ru4 C43 37.55(12)
C45 Ru4 C43 62.92(13)
C46 Ru4 C44 63.00(13)
C47 Ru4 C44 62.84(13)
C45 Ru4 C44 37.55(12)
C43 Ru4 C44 37.37(13)
C46 Ru4 Ru2 126.28(10)
C47 Ru4 Ru2 109.70(10)
C45 Ru4 Ru2 161.89(10)
C43 Ru4 Ru2 123.01(10)
C44 Ru4 Ru2 156.77(10)
C46 Ru4 Ru3 116.20(10)
C47 Ru4 Ru3 144.31(10)
C45 Ru4 Ru3 114.15(9)
C43 Ru4 Ru3 176.18(10)
C44 Ru4 Ru3 138.82(10)
Ru2 Ru4 Ru3 60.565(10)
H7 Y1 C2 70.9(8)
H7 Y1 C1 102.5(8)
C2 Y1 C1 33.09(10)
H7 Y1 C3 71.2(8)
C2 Y1 C3 31.96(10)
C1 Y1 C3 53.37(11)
H7 Y1 C5 119.9(8)
C2 Y1 C5 52.14(11)
C1 Y1 C5 31.65(10)
C3 Y1 C5 50.89(11)
H7 Y1 C4 100.7(9)
C2 Y1 C4 51.92(11)
C1 Y1 C4 52.08(10)
C3 Y1 C4 30.85(10)
C5 Y1 C4 29.97(10)
H7 Y1 Ru1 29.7(8)
C2 Y1 Ru1 68.85(8)
C1 Y1 Ru1 91.55(8)
C3 Y1 Ru1 85.06(8)
C5 Y1 Ru1 120.07(7)
C4 Y1 Ru1 115.53(8)
H7 Y1 Ru2 122.6(8)
C2 Y1 Ru2 155.26(8)
C1 Y1 Ru2 124.88(8)
C3 Y1 Ru2 163.19(8)
C5 Y1 Ru2 117.34(8)
C4 Y1 Ru2 132.71(8)
Ru1 Y1 Ru2 111.664(13)
H7 Y1 Ru3 97.4(8)
C2 Y1 Ru3 150.66(8)
C1 Y1 Ru3 153.40(8)
C3 Y1 Ru3 119.24(8)
C5 Y1 Ru3 121.99(7)
C4 Y1 Ru3 107.13(7)
Ru1 Y1 Ru3 114.147(13)
Ru2 Y1 Ru3 53.367(9)
C1 Si1 C11 110.65(17)
C1 Si1 C10 114.45(16)
C11 Si1 C10 105.99(18)
C1 Si1 C12 111.31(17)
C11 Si1 C12 106.20(18)
C10 Si1 C12 107.78(19)
C5 C1 C2 105.0(3)
C5 C1 Si1 123.7(3)
C2 C1 Si1 130.0(3)
C5 C1 Y1 78.96(18)
C2 C1 Y1 70.72(18)
Si1 C1 Y1 125.62(16)
C3 C2 C1 109.0(3)
C3 C2 C6 123.5(3)
C1 C2 C6 125.9(3)
C3 C2 Y1 77.96(19)
C1 C2 Y1 76.19(19)
C6 C2 Y1 101.2(2)
C2 C3 C4 108.1(3)
C2 C3 C7 124.8(3)
C4 C3 C7 127.0(3)
C2 C3 Y1 70.08(19)
C4 C3 Y1 78.5(2)
C7 C3 Y1 119.4(2)
C5 C4 C3 108.4(3)
C5 C4 C8 125.4(3)
C3 C4 C8 126.1(3)
C5 C4 Y1 74.89(19)
C3 C4 Y1 70.68(19)
C8 C4 Y1 123.0(2)
C4 C5 C1 109.5(3)
C4 C5 C9 124.3(3)
C1 C5 C9 125.7(3)
C4 C5 Y1 75.14(19)
C1 C5 Y1 69.39(18)
C9 C5 Y1 128.4(2)
C2 C6 Ru1 116.4(2)
C14 C13 C17 107.5(3)
C14 C13 C18 127.1(3)
C17 C13 C18 125.0(4)
C14 C13 Ru1 73.0(2)
C17 C13 Ru1 71.7(2)
C18 C13 Ru1 126.6(3)
C13 C14 C15 109.1(3)
C13 C14 C19 125.9(4)
C15 C14 C19 124.5(4)
C13 C14 Ru1 70.04(19)
C15 C14 Ru1 73.6(2)
C19 C14 Ru1 128.6(2)
C14 C15 C16 107.2(3)
C14 C15 C20 125.5(4)
C16 C15 C20 127.2(4)
C14 C15 Ru1 70.1(2)
C16 C15 Ru1 71.3(2)
C20 C15 Ru1 126.0(3)
C17 C16 C15 108.3(3)
C17 C16 C21 124.8(4)
C15 C16 C21 126.0(4)
C17 C16 Ru1 69.4(2)
C15 C16 Ru1 72.4(2)
C21 C16 Ru1 132.1(3)
C16 C17 C13 107.9(3)
C16 C17 C22 126.2(4)
C13 C17 C22 125.3(4)
C16 C17 Ru1 73.9(2)
C13 C17 Ru1 70.8(2)
C22 C17 Ru1 128.0(3)
C27 C23 C24 108.1(3)
C27 C23 C28 124.7(3)
C24 C23 C28 125.7(3)
C27 C23 Ru2 71.84(19)
C24 C23 Ru2 71.56(19)
C28 C23 Ru2 133.4(2)
C25 C24 C23 107.8(3)
C25 C24 C29 127.4(4)
C23 C24 C29 124.6(3)
C25 C24 Ru2 71.1(2)
C23 C24 Ru2 70.45(19)
C29 C24 Ru2 127.7(2)
C24 C25 C26 108.5(3)
C24 C25 C30 127.9(4)
C26 C25 C30 123.0(3)
C24 C25 Ru2 71.7(2)
C26 C25 Ru2 70.07(19)
C30 C25 Ru2 131.1(3)
C27 C26 C25 107.5(3)
C27 C26 C31 125.9(3)
C25 C26 C31 126.1(3)
C27 C26 Ru2 72.32(19)
C25 C26 Ru2 71.51(19)
C31 C26 Ru2 128.1(2)
C26 C27 C23 108.0(3)
C26 C27 C32 124.9(3)
C23 C27 C32 126.9(3)
C26 C27 Ru2 69.95(19)
C23 C27 Ru2 70.36(19)
C32 C27 Ru2 129.2(2)
C34 C33 C37 107.7(3)
C34 C33 C38 125.7(4)
C37 C33 C38 124.9(4)
C34 C33 Ru3 71.2(2)
C37 C33 Ru3 71.4(2)
C38 C33 Ru3 134.5(3)
C35 C34 C33 108.6(4)
C35 C34 C39 126.4(4)
C33 C34 C39 124.7(4)
C35 C34 Ru3 71.1(2)
C33 C34 Ru3 71.3(2)
C39 C34 Ru3 127.4(3)
C34 C35 C36 108.0(3)
C34 C35 C40 128.2(5)
C36 C35 C40 123.2(5)
C34 C35 Ru3 71.9(2)
C36 C35 Ru3 70.7(2)
C40 C35 Ru3 129.8(3)
C37 C36 C35 107.6(3)
C37 C36 C41 126.0(4)
C35 C36 C41 126.0(4)
C37 C36 Ru3 72.2(2)
C35 C36 Ru3 70.9(2)
C41 C36 Ru3 127.8(3)
C36 C37 C33 108.1(3)
C36 C37 C42 127.6(4)
C33 C37 C42 124.1(4)
C36 C37 Ru3 70.5(2)
C33 C37 Ru3 70.9(2)
C42 C37 Ru3 127.8(2)
C47 C43 C44 108.2(3)
C47 C43 C48 124.3(4)
C44 C43 C48 126.9(4)
C47 C43 Ru4 70.0(2)
C44 C43 Ru4 71.9(2)
C48 C43 Ru4 130.1(2)
C45 C44 C43 107.7(3)
C45 C44 C49 123.5(3)
C43 C44 C49 126.2(3)
C45 C44 Ru4 69.79(19)
C43 C44 Ru4 70.7(2)
C49 C44 Ru4 139.1(3)
C46 C45 C44 107.8(3)
C46 C45 C50 127.4(4)
C44 C45 C50 124.1(4)
C46 C45 Ru4 69.2(2)
C44 C45 Ru4 72.7(2)
C50 C45 Ru4 131.5(3)
C45 C46 C47 108.8(3)
C45 C46 C51 126.1(4)
C47 C46 C51 124.7(4)
C45 C46 Ru4 73.0(2)
C47 C46 Ru4 72.2(2)
C51 C46 Ru4 126.0(2)
C43 C47 C46 107.4(3)
C43 C47 C52 125.4(4)
C46 C47 C52 126.0(4)
C43 C47 Ru4 72.5(2)
C46 C47 Ru4 69.4(2)
C52 C47 Ru4 132.9(3)

loop_
_geom_bond_atom_site_label_1
_geom_bond_atom_site_label_2
_geom_bond_distance
Ru1 C6 2.182(3)
Ru1 C13 2.210(4)
Ru1 C17 2.222(4)
Ru1 C14 2.248(3)
Ru1 C16 2.280(4)
Ru1 C15 2.295(4)
Ru1 Y1 2.9989(5)
Ru2 C26 2.183(3)
Ru2 C23 2.195(3)
Ru2 C25 2.202(3)
Ru2 C24 2.209(4)
Ru2 C27 2.214(3)
Ru2 Ru4 2.7429(4)
Ru2 Ru3 2.7721(4)
Ru2 Y1 3.0863(5)
Ru3 C36 2.184(3)
Ru3 C35 2.187(4)
Ru3 C34 2.197(4)
Ru3 C33 2.198(4)
Ru3 C37 2.205(3)
Ru3 Ru4 2.7543(4)
Ru3 Y1 3.0868(4)
Ru4 C46 2.147(3)
Ru4 C47 2.185(4)
Ru4 C45 2.197(3)
Ru4 C43 2.219(3)
Ru4 C44 2.235(3)
Y1 H7 2.51(4)
Y1 C2 2.504(3)
Y1 C1 2.576(3)
Y1 C3 2.605(3)
Y1 C5 2.702(3)
Y1 C4 2.705(3)
Si1 C1 1.860(4)
Si1 C11 1.870(4)
Si1 C10 1.877(4)
Si1 C12 1.880(4)
C1 C5 1.444(4)
C1 C2 1.449(4)
C2 C3 1.410(5)
C2 C6 1.484(4)
C3 C4 1.415(5)
C3 C7 1.504(5)
C4 C5 1.398(5)
C4 C8 1.507(5)
C5 C9 1.500(5)
C13 C14 1.414(5)
C13 C17 1.425(5)
C13 C18 1.502(5)
C14 C15 1.416(5)
C14 C19 1.504(5)
C15 C16 1.423(5)
C15 C20 1.498(5)
C16 C17 1.420(5)
C16 C21 1.508(5)
C17 C22 1.506(5)
C23 C27 1.428(5)
C23 C24 1.433(5)
C23 C28 1.503(4)
C24 C25 1.408(5)
C24 C29 1.503(5)
C25 C26 1.443(5)
C25 C30 1.497(5)
C26 C27 1.422(4)
C26 C31 1.491(4)
C27 C32 1.491(5)
C33 C34 1.415(5)
C33 C37 1.422(5)
C33 C38 1.497(5)
C34 C35 1.391(6)
C34 C39 1.501(5)
C35 C36 1.438(5)
C35 C40 1.506(5)
C36 C37 1.403(5)
C36 C41 1.515(5)
C37 C42 1.499(5)
C43 C47 1.418(5)
C43 C44 1.427(5)
C43 C48 1.497(5)
C44 C45 1.427(5)
C44 C49 1.502(5)
C45 C46 1.409(5)
C45 C50 1.499(5)
C46 C47 1.425(5)
C46 C51 1.511(5)
C47 C52 1.501(5)

loop_
_geom_torsion_atom_site_label_1
_geom_torsion_atom_site_label_2
_geom_torsion_atom_site_label_3
_geom_torsion_atom_site_label_4
_geom_torsion
Y1 Ru2 Ru3 Ru4 -90.551(12)
